data_4129832
loop_
_publ_author_name
'Catalano, Luca'
'P\'erez-Estrada, Salvador'
'Terraneo, Giancarlo'
'Pilati, Tullio'
'Resnati, Giuseppe'
'Metrangolo, Pierangelo'
'Garcia-Garibay, Miguel A'

_publ_section_title
;
 Dynamic Characterization of Crystalline Supramolecular Rotors Assembled
 through Halogen Bonding.
;
_journal_issue 49
_journal_name_full 'Journal of the American Chemical Society'
_journal_page_first 15386
_journal_page_last 15389
_journal_paper_doi 10.1021/jacs.5b10776
_journal_volume 137
_journal_year 2015
_chemical_formula_moiety '2(C6 F5 I), C6 H12 N2'
_chemical_formula_sum 'C18 H12 F10 I2 N2'
_chemical_formula_weight 700.10
_space_group_IT_number 7
_space_group_name_Hall 'P -2yc'
_space_group_name_H-M_alt 'P 1 c 1'
_symmetry_cell_setting monoclinic
_symmetry_space_group_name_Hall 'P -2yc'
_symmetry_space_group_name_H-M 'P 1 c 1'
_atom_sites_solution_hydrogens geom
_atom_sites_solution_primary direct
_atom_sites_solution_secondary difmap
_audit_creation_method SHELXL-97
_cell_angle_alpha 90.00
_cell_angle_beta 99.594(2)
_cell_angle_gamma 90.00
_cell_formula_units_Z 4
_cell_length_a 8.0881(3)
_cell_length_b 21.1918(8)
_cell_length_c 13.0834(5)
_cell_measurement_reflns_used 9891
_cell_measurement_temperature 220(2)
_cell_measurement_theta_max 25.78
_cell_measurement_theta_min 2.55
_cell_volume 2211.15(14)
_computing_cell_refinement 'Bruker SAINT'
_computing_data_collection 'Bruker APEX2'
_computing_data_reduction 'Bruker SAINT'
_computing_molecular_graphics
;
ORTEP-3 (Farrugia, L.J. (1997) Jour. Appl. Cryst. 30, 565)
Mercury (Macrae, C. F., Edgington, P. R., McCabe, P., Pidcock, E., 
Shields, G. P., Taylor, R., Towler, M. & van de Streek, J. (2006). 
J. Appl. Cryst. 39, 453-457
;
_computing_publication_material SHELXL
_computing_structure_refinement
;
SHELXL (Sheldrick, G. M. (2008). Acta Cryst. A64, 112-122)
;
_computing_structure_solution
;
SHELXS (Sheldrick, G. M. (2008). Acta Cryst. A64, 112-122)
;
_diffrn_ambient_temperature 220(2)
_diffrn_measured_fraction_theta_full 0.994
_diffrn_measured_fraction_theta_max 0.981
_diffrn_measurement_device_type 'Bruker APEX-II CCD'
_diffrn_measurement_method '\f and \w scans'
_diffrn_radiation_monochromator graphite
_diffrn_radiation_source 'fine-focus sealed tube'
_diffrn_radiation_type MoK\a
_diffrn_radiation_wavelength 0.71073
_diffrn_reflns_av_R_equivalents 0.0421
_diffrn_reflns_av_sigmaI/netI 0.0523
_diffrn_reflns_limit_h_max 12
_diffrn_reflns_limit_h_min -12
_diffrn_reflns_limit_k_max 24
_diffrn_reflns_limit_k_min -31
_diffrn_reflns_limit_l_max 20
_diffrn_reflns_limit_l_min -20
_diffrn_reflns_number 108261
_diffrn_reflns_theta_full 30.00
_diffrn_reflns_theta_max 33.14
_diffrn_reflns_theta_min 1.85
_diffrn_standards_decay_% 0.00
_exptl_absorpt_coefficient_mu 2.936
_exptl_absorpt_correction_T_max 0.7467
_exptl_absorpt_correction_T_min 0.6513
_exptl_absorpt_correction_type multi-scan
_exptl_absorpt_process_details 'Bruker (2001). SADABS. Bruker AXS Inc., Madison, Wisconsin, USA.'
_exptl_crystal_colour colourless
_exptl_crystal_density_diffrn 2.103
_exptl_crystal_density_method 'not measured'
_exptl_crystal_description rhombohedron
_exptl_crystal_F_000 1320
_exptl_crystal_size_max 0.38
_exptl_crystal_size_mid 0.16
_exptl_crystal_size_min 0.10
_refine_diff_density_max 0.602
_refine_diff_density_min -0.541
_refine_diff_density_rms 0.086
_refine_ls_abs_structure_details 'Flack H D (1983), Acta Cryst. A39, 876-881'
_refine_ls_abs_structure_Flack 0.474(18)
_refine_ls_extinction_method none
_refine_ls_goodness_of_fit_ref 0.996
_refine_ls_hydrogen_treatment noref
_refine_ls_matrix_type full
_refine_ls_number_parameters 908
_refine_ls_number_reflns 16172
_refine_ls_number_restraints 1565
_refine_ls_restrained_S_all 0.971
_refine_ls_R_factor_all 0.1076
_refine_ls_R_factor_gt 0.0372
_refine_ls_shift/su_max 0.004
_refine_ls_shift/su_mean 0.000
_refine_ls_structure_factor_coef Fsqd
_refine_ls_weighting_details 'w=1/[\s^2^(Fo^2^)+(0.0276P)^2^] where P=(Fo^2^+2Fc^2^)/3'
_refine_ls_weighting_scheme calc
_refine_ls_wR_factor_gt 0.0594
_refine_ls_wR_factor_ref 0.0729
_reflns_number_gt 8903
_reflns_number_total 16172
_reflns_threshold_expression 'I > 2\s(I)'
_cod_data_source_file ja5b10776_si_002.cif
_cod_data_source_block luc06_3b_220k
_cod_depositor_comments
;
The following automatic conversions were performed:

data item '_refine_ls_hydrogen_treatment' value 'NOREF' was changed
to 'noref' in accordance with the
/home/saulius/struct/COD-crude-data/automatic-downloads/DataCite-retrospective/ACS/depositions/lib/dictionaries/cif_core.dic
dictionary named 'cif_core.dic' version 2.4.2 last updated on
2011-04-26.

data item '_symmetry_cell_setting' value 'Monoclinic' was changed to
'monoclinic' in accordance with the
/home/saulius/struct/COD-crude-data/automatic-downloads/DataCite-retrospective/ACS/depositions/lib/dictionaries/cif_core.dic
dictionary named 'cif_core.dic' version 2.4.2 last updated on
2011-04-26.

Automatic conversion script
Id: cif_fix_values 6909 2019-04-08 15:41:33Z antanas 
;
_cod_original_sg_symbol_H-M 'P c'
_cod_database_code 4129832

loop_
_symmetry_equiv_pos_as_xyz
'x, y, z'
'x, -y, z+1/2'

loop_
_atom_site_label
_atom_site_type_symbol
_atom_site_fract_x
_atom_site_fract_y
_atom_site_fract_z
_atom_site_U_iso_or_equiv
_atom_site_adp_type
_atom_site_occupancy
_atom_site_symmetry_multiplicity
_atom_site_calc_flag
_atom_site_refinement_flags
_atom_site_disorder_assembly
_atom_site_disorder_group
I1A I 0.66125(3) 0.355576(16) 0.801325(16) 0.05165(11) Uani 1 1 d . . .
F1 F 0.6148(5) 0.44298(16) 0.9907(3) 0.0836(11) Uani 1 1 d . . .
F2 F 0.7457(5) 0.44032(16) 1.1977(3) 0.0859(11) Uani 1 1 d . . .
F3 F 0.9297(5) 0.34179(19) 1.2780(3) 0.0895(12) Uani 1 1 d . . .
F4 F 1.0018(5) 0.24954(17) 1.1513(3) 0.0905(11) Uani 1 1 d . . .
F5 F 0.8910(5) 0.25597(15) 0.9487(2) 0.0731(10) Uani 1 1 d . . .
C1 C 0.7542(7) 0.3480(2) 0.9611(4) 0.0470(13) Uani 1 1 d . . .
C2 C 0.7226(7) 0.3954(2) 1.0270(4) 0.0494(12) Uani 1 1 d . . .
C3 C 0.7801(7) 0.3933(2) 1.1345(4) 0.0617(15) Uani 1 1 d . . .
C4 C 0.8733(7) 0.3438(3) 1.1750(4) 0.0571(14) Uani 1 1 d . . .
C5 C 0.9094(7) 0.2979(3) 1.1067(4) 0.0626(14) Uani 1 1 d . . .
C6 C 0.8518(7) 0.3019(2) 1.0040(4) 0.0566(14) Uani 1 1 d . . .
I2A I 0.31870(2) 0.391051(14) 0.195924(15) 0.04383(10) Uani 1 1 d . . .
F6A F 0.0899(8) 0.4928(2) 0.0573(4) 0.0598(12) Uani 0.610(3) 1 d PDU A 1
F7A F -0.0296(8) 0.4975(3) -0.1478(5) 0.087(2) Uani 0.610(3) 1 d PDU A 1
F8A F 0.0516(7) 0.4039(3) -0.2767(3) 0.0714(16) Uani 0.610(3) 1 d PDU A 1
F9A F 0.2391(7) 0.3018(2) -0.1952(4) 0.0723(16) Uani 0.610(3) 1 d PDU A 1
F10A F 0.3504(7) 0.29556(19) 0.0032(4) 0.0640(12) Uani 0.610(3) 1 d PDU A 1
C7A C 0.2324(9) 0.3924(3) 0.0334(5) 0.0345(12) Uani 0.610(3) 1 d PDU A 1
C8A C 0.1306(10) 0.4447(3) -0.0088(4) 0.0407(13) Uani 0.610(3) 1 d PDU A 1
C9A C 0.0716(10) 0.4490(3) -0.1157(5) 0.0459(17) Uani 0.610(3) 1 d PDU A 1
C10A C 0.1105(10) 0.4023(4) -0.1729(5) 0.0476(18) Uani 0.610(3) 1 d PDU A 1
C11A C 0.2036(9) 0.3497(3) -0.1350(5) 0.0439(16) Uani 0.610(3) 1 d PDU A 1
C12A C 0.2673(10) 0.3475(3) -0.0327(5) 0.0391(13) Uani 0.610(3) 1 d PDU A 1
F6B F 0.0572(13) 0.5003(4) 0.0848(6) 0.0598(12) Uani 0.390(3) 1 d PDU A 2
F7B F -0.0652(11) 0.5231(4) -0.1160(6) 0.083(3) Uani 0.390(3) 1 d PDU A 2
F8B F 0.0111(10) 0.4420(4) -0.2669(4) 0.066(2) Uani 0.390(3) 1 d PDU A 2
F9B F 0.2191(11) 0.3403(4) -0.2134(5) 0.074(3) Uani 0.390(3) 1 d PDU A 2
F10B F 0.3368(12) 0.3186(3) -0.0189(6) 0.0640(12) Uani 0.390(3) 1 d PDU A 2
C7B C 0.2132(16) 0.4086(5) 0.0353(6) 0.0345(12) Uani 0.390(3) 1 d PDU A 2
C8B C 0.1071(15) 0.4623(5) 0.0070(6) 0.0407(13) Uani 0.390(3) 1 d PDU A 2
C9B C 0.0341(15) 0.4724(5) -0.0968(6) 0.052(2) Uani 0.390(3) 1 d PDU A 2
C10B C 0.0763(16) 0.4330(5) -0.1651(6) 0.052(2) Uani 0.390(3) 1 d PDU A 2
C11B C 0.1790(15) 0.3806(5) -0.1419(6) 0.045(2) Uani 0.390(3) 1 d PDU A 2
C12B C 0.2491(15) 0.3715(5) -0.0417(6) 0.0391(13) Uani 0.390(3) 1 d PDU A 2
N1A N 0.5461(8) 0.3667(3) 0.5977(4) 0.0426(12) Uani 0.7392(18) 1 d PDU B 1
N2A N 0.4383(9) 0.3766(3) 0.4028(4) 0.0419(11) Uani 0.7392(18) 1 d PDU B 1
C13A C 0.6799(7) 0.3876(3) 0.5398(4) 0.0493(15) Uani 0.7392(18) 1 d PDU B 1
H13A H 0.7753 0.3586 0.5539 0.059 Uiso 0.7392(18) 1 calc PR B 1
H13B H 0.7191 0.4297 0.5637 0.059 Uiso 0.7392(18) 1 calc PR B 1
C14A C 0.6149(7) 0.3896(3) 0.4219(4) 0.0493(15) Uani 0.7392(18) 1 d PDU B 1
H14A H 0.6359 0.4314 0.3945 0.059 Uiso 0.7392(18) 1 calc PR B 1
H14B H 0.6742 0.3582 0.3867 0.059 Uiso 0.7392(18) 1 calc PR B 1
C15A C 0.3504(8) 0.4204(3) 0.4606(4) 0.0491(16) Uani 0.7392(18) 1 d PDU B 1
H15A H 0.2300 0.4113 0.4459 0.059 Uiso 0.7392(18) 1 calc PR B 1
H15B H 0.3671 0.4635 0.4373 0.059 Uiso 0.7392(18) 1 calc PR B 1
C16A C 0.4115(9) 0.4161(3) 0.5775(4) 0.0566(18) Uani 0.7392(18) 1 d PDU B 1
H16A H 0.4561 0.4570 0.6042 0.068 Uiso 0.7392(18) 1 calc PR B 1
H16B H 0.3179 0.4049 0.6129 0.068 Uiso 0.7392(18) 1 calc PR B 1
C17A C 0.4790(9) 0.3073(3) 0.5529(4) 0.0531(17) Uani 0.7392(18) 1 d PDU B 1
H17A H 0.3927 0.2922 0.5914 0.064 Uiso 0.7392(18) 1 calc PR B 1
H17B H 0.5690 0.2759 0.5606 0.064 Uiso 0.7392(18) 1 calc PR B 1
C18A C 0.4019(9) 0.3132(3) 0.4368(4) 0.0556(17) Uani 0.7392(18) 1 d PDU B 1
H18A H 0.4508 0.2815 0.3962 0.067 Uiso 0.7392(18) 1 calc PR B 1
H18B H 0.2804 0.3065 0.4273 0.067 Uiso 0.7392(18) 1 calc PR B 1
N1B N 0.5171(19) 0.3716(7) 0.5986(8) 0.0426(12) Uani 0.2608(18) 1 d PDU B 2
N2B N 0.421(2) 0.3805(8) 0.4034(8) 0.0419(11) Uani 0.2608(18) 1 d PDU B 2
C13B C 0.3356(15) 0.3560(8) 0.5687(10) 0.055(4) Uani 0.2608(18) 1 d PDU B 2
H13C H 0.2696 0.3816 0.6095 0.066 Uiso 0.2608(18) 1 calc PR B 2
H13D H 0.3174 0.3115 0.5838 0.066 Uiso 0.2608(18) 1 calc PR B 2
C14B C 0.2767(15) 0.3688(8) 0.4517(9) 0.045(3) Uani 0.2608(18) 1 d PDU B 2
H14C H 0.2148 0.3322 0.4193 0.054 Uiso 0.2608(18) 1 calc PR B 2
H14D H 0.2018 0.4054 0.4427 0.054 Uiso 0.2608(18) 1 calc PR B 2
C15B C 0.547(2) 0.3312(7) 0.4260(9) 0.051(3) Uani 0.2608(18) 1 d PDU B 2
H15C H 0.6414 0.3409 0.3906 0.062 Uiso 0.2608(18) 1 calc PR B 2
H15D H 0.4987 0.2909 0.3992 0.062 Uiso 0.2608(18) 1 calc PR B 2
C16B C 0.6102(19) 0.3252(7) 0.5429(9) 0.047(3) Uani 0.2608(18) 1 d PDU B 2
H16C H 0.5912 0.2823 0.5661 0.057 Uiso 0.2608(18) 1 calc PR B 2
H16D H 0.7308 0.3340 0.5581 0.057 Uiso 0.2608(18) 1 calc PR B 2
C17B C 0.538(2) 0.4353(6) 0.5614(10) 0.057(4) Uani 0.2608(18) 1 d PDU B 2
H17C H 0.6540 0.4491 0.5855 0.068 Uiso 0.2608(18) 1 calc PR B 2
H17D H 0.4637 0.4640 0.5909 0.068 Uiso 0.2608(18) 1 calc PR B 2
C18B C 0.500(2) 0.4398(6) 0.4419(10) 0.051(4) Uani 0.2608(18) 1 d PDU B 2
H18C H 0.4246 0.4754 0.4206 0.062 Uiso 0.2608(18) 1 calc PR B 2
H18D H 0.6038 0.4463 0.4139 0.062 Uiso 0.2608(18) 1 calc PR B 2
I1C I 0.64887(3) 0.853709(16) 0.801091(16) 0.04951(11) Uani 1 1 d . . .
F1C F 0.9046(14) 0.7511(4) 0.9388(6) 0.0787(16) Uani 0.50 1 d PDU C 1
F2C F 1.0081(12) 0.7398(4) 1.1427(6) 0.091(3) Uani 0.50 1 d PDU C 1
F3C F 0.9228(12) 0.8259(4) 1.2772(5) 0.076(2) Uani 0.50 1 d PDU C 1
F4C F 0.7333(11) 0.9258(3) 1.2052(5) 0.0593(19) Uani 0.50 1 d PDU C 1
F5C F 0.6017(10) 0.9329(3) 0.9974(6) 0.0562(13) Uani 0.50 1 d PDU C 1
C1C C 0.7492(17) 0.8394(5) 0.9615(7) 0.0424(10) Uani 0.50 1 d PDU C 1
C2C C 0.8618(16) 0.7954(5) 0.9970(6) 0.0477(12) Uani 0.50 1 d PDU C 1
C3C C 0.9138(15) 0.7886(5) 1.1032(6) 0.0527(18) Uani 0.50 1 d PDU C 1
C4C C 0.8674(15) 0.8329(5) 1.1754(6) 0.0521(19) Uani 0.50 1 d PDU C 1
C5C C 0.7634(15) 0.8805(5) 1.1397(6) 0.0524(18) Uani 0.50 1 d PDU C 1
C6C C 0.7113(17) 0.8850(5) 1.0317(6) 0.0498(12) Uani 0.50 1 d PDU C 1
F1D F 0.9116(15) 0.7532(5) 0.9081(6) 0.0787(16) Uani 0.50 1 d PDU C 2
F2D F 1.0501(10) 0.7302(4) 1.1048(6) 0.083(2) Uani 0.50 1 d PDU C 2
F3D F 0.9630(10) 0.7992(4) 1.2627(5) 0.076(2) Uani 0.50 1 d PDU C 2
F4D F 0.7458(11) 0.8960(3) 1.2185(5) 0.066(2) Uani 0.50 1 d PDU C 2
F5D F 0.6000(11) 0.9192(3) 1.0182(7) 0.0562(13) Uani 0.50 1 d PDU C 2
C1D C 0.7575(18) 0.8359(6) 0.9560(7) 0.0424(10) Uani 0.50 1 d PDU C 2
C2D C 0.8632(17) 0.7879(6) 0.9789(6) 0.0477(12) Uani 0.50 1 d PDU C 2
C3D C 0.9357(14) 0.7759(4) 1.0805(6) 0.0503(18) Uani 0.50 1 d PDU C 2
C4D C 0.8979(15) 0.8133(5) 1.1643(6) 0.0524(19) Uani 0.50 1 d PDU C 2
C5D C 0.7903(15) 0.8618(5) 1.1420(6) 0.0493(17) Uani 0.50 1 d PDU C 2
C6D C 0.7191(16) 0.8726(5) 1.0378(6) 0.0498(12) Uani 0.50 1 d PDU C 2
I2C I 0.29266(3) 0.900422(15) 0.197809(16) 0.04454(11) Uani 1 1 d . . .
F6C F 0.3276(12) 0.8260(4) -0.0159(7) 0.0643(16) Uani 0.50 1 d PDU D 1
F7C F 0.2008(11) 0.8445(4) -0.2125(5) 0.084(2) Uani 0.50 1 d PDU D 1
F8C F -0.0095(10) 0.9427(3) -0.2673(4) 0.078(2) Uani 0.50 1 d PDU D 1
F9C F -0.0845(11) 1.0235(3) -0.1209(6) 0.087(2) Uani 0.50 1 d PDU D 1
F10C F 0.0289(14) 1.0012(4) 0.0811(6) 0.0682(17) Uani 0.50 1 d PDU D 1
C7C C 0.185(2) 0.9121(6) 0.0391(7) 0.0478(12) Uani 0.50 1 d PDU D 1
C8C C 0.2257(16) 0.8770(5) -0.0402(6) 0.0540(14) Uani 0.50 1 d PDU D 1
C9C C 0.1623(13) 0.8833(5) -0.1395(6) 0.0499(18) Uani 0.50 1 d PDU D 1
C10C C 0.0589(14) 0.9358(5) -0.1666(6) 0.0546(19) Uani 0.50 1 d PDU D 1
C11C C 0.0121(14) 0.9731(5) -0.0980(7) 0.0567(19) Uani 0.50 1 d PDU D 1
C12C C 0.0778(18) 0.9627(6) 0.0078(6) 0.0520(14) Uani 0.50 1 d PDU D 1
F6D F 0.3227(12) 0.8082(4) 0.0085(7) 0.0643(16) Uani 0.50 1 d PDU D 2
F7D F 0.2218(13) 0.8109(4) -0.1884(6) 0.082(2) Uani 0.50 1 d PDU D 2
F8D F 0.0207(11) 0.9060(4) -0.2754(5) 0.076(2) Uani 0.50 1 d PDU D 2
F9D F -0.0752(12) 0.9997(4) -0.1530(7) 0.091(3) Uani 0.50 1 d PDU D 2
F10D F 0.0523(15) 1.0029(5) 0.0517(7) 0.0682(17) Uani 0.50 1 d PDU D 2
C7D C 0.200(2) 0.9064(6) 0.0369(7) 0.0478(12) Uani 0.50 1 d PDU D 2
C8D C 0.2386(19) 0.8615(5) -0.0294(7) 0.0540(14) Uani 0.50 1 d PDU D 2
C9D C 0.1818(15) 0.8586(5) -0.1299(7) 0.0531(19) Uani 0.50 1 d PDU D 2
C10D C 0.0728(15) 0.9071(5) -0.1721(7) 0.054(2) Uani 0.50 1 d PDU D 2
C11D C 0.0338(17) 0.9546(5) -0.1177(7) 0.0560(19) Uani 0.50 1 d PDU D 2
C12D C 0.0969(19) 0.9553(6) -0.0096(7) 0.0520(14) Uani 0.50 1 d PDU D 2
N1C N 0.5173(10) 0.8721(4) 0.5976(5) 0.0439(11) Uani 0.7392(18) 1 d PDU B 1
N2C N 0.4119(10) 0.8866(4) 0.4042(5) 0.0407(11) Uani 0.7392(18) 1 d PDU B 1
C13C C 0.3337(8) 0.8583(3) 0.5728(4) 0.0562(18) Uani 0.7392(18) 1 d PDU B 1
H13E H 0.2723 0.8863 0.6128 0.067 Uiso 0.7392(18) 1 calc PR B 1
H13F H 0.3127 0.8146 0.5917 0.067 Uiso 0.7392(18) 1 calc PR B 1
C14C C 0.2715(8) 0.8683(3) 0.4548(5) 0.0551(17) Uani 0.7392(18) 1 d PDU B 1
H14E H 0.2216 0.8291 0.4239 0.066 Uiso 0.7392(18) 1 calc PR B 1
H14F H 0.1854 0.9012 0.4446 0.066 Uiso 0.7392(18) 1 calc PR B 1
C15C C 0.4835(9) 0.9470(3) 0.4464(4) 0.0494(16) Uani 0.7392(18) 1 d PDU B 1
H15E H 0.3986 0.9804 0.4337 0.059 Uiso 0.7392(18) 1 calc PR B 1
H15F H 0.5781 0.9590 0.4124 0.059 Uiso 0.7392(18) 1 calc PR B 1
C16C C 0.5435(8) 0.9389(2) 0.5647(4) 0.0463(15) Uani 0.7392(18) 1 d PDU B 1
H16E H 0.6627 0.9497 0.5818 0.056 Uiso 0.7392(18) 1 calc PR B 1
H16F H 0.4810 0.9678 0.6026 0.056 Uiso 0.7392(18) 1 calc PR B 1
C17C C 0.6047(9) 0.8280(3) 0.5375(4) 0.0540(17) Uani 0.7392(18) 1 d PDU B 1
H17E H 0.5817 0.7844 0.5558 0.065 Uiso 0.7392(18) 1 calc PR B 1
H17F H 0.7260 0.8350 0.5535 0.065 Uiso 0.7392(18) 1 calc PR B 1
C18C C 0.5419(9) 0.8391(3) 0.4204(5) 0.0550(17) Uani 0.7392(18) 1 d PDU B 1
H18E H 0.6360 0.8525 0.3872 0.066 Uiso 0.7392(18) 1 calc PR B 1
H18F H 0.4980 0.7994 0.3881 0.066 Uiso 0.7392(18) 1 calc PR B 1
N1D N 0.535(2) 0.8731(8) 0.5991(9) 0.0439(11) Uani 0.2608(18) 1 d PDU B 2
N2D N 0.413(2) 0.8836(8) 0.4082(9) 0.0407(11) Uani 0.2608(18) 1 d PDU B 2
C13D C 0.6693(15) 0.8946(7) 0.5406(9) 0.047(3) Uani 0.2608(18) 1 d PDU B 2
H13G H 0.7647 0.8655 0.5527 0.057 Uiso 0.2608(18) 1 calc PR B 2
H13H H 0.7089 0.9367 0.5639 0.057 Uiso 0.2608(18) 1 calc PR B 2
C14D C 0.5928(15) 0.8961(8) 0.4228(9) 0.048(3) Uani 0.2608(18) 1 d PDU B 2
H14G H 0.6126 0.9376 0.3940 0.058 Uiso 0.2608(18) 1 calc PR B 2
H14H H 0.6479 0.8642 0.3858 0.058 Uiso 0.2608(18) 1 calc PR B 2
C15D C 0.3794(19) 0.8187(6) 0.4406(9) 0.045(3) Uani 0.2608(18) 1 d PDU B 2
H15G H 0.4194 0.7879 0.3944 0.054 Uiso 0.2608(18) 1 calc PR B 2
H15H H 0.2588 0.8124 0.4382 0.054 Uiso 0.2608(18) 1 calc PR B 2
C16D C 0.474(2) 0.8105(6) 0.5530(10) 0.052(4) Uani 0.2608(18) 1 d PDU B 2
H16G H 0.3995 0.7910 0.5957 0.062 Uiso 0.2608(18) 1 calc PR B 2
H16H H 0.5704 0.7823 0.5529 0.062 Uiso 0.2608(18) 1 calc PR B 2
C17D C 0.3996(19) 0.9208(8) 0.5863(10) 0.054(4) Uani 0.2608(18) 1 d PDU B 2
H17G H 0.4437 0.9616 0.6138 0.065 Uiso 0.2608(18) 1 calc PR B 2
H17H H 0.3103 0.9078 0.6241 0.065 Uiso 0.2608(18) 1 calc PR B 2
C18D C 0.329(2) 0.9266(7) 0.4684(10) 0.058(4) Uani 0.2608(18) 1 d PDU B 2
H18G H 0.2089 0.9174 0.4564 0.069 Uiso 0.2608(18) 1 calc PR B 2
H18H H 0.3445 0.9700 0.4456 0.069 Uiso 0.2608(18) 1 calc PR B 2

loop_
_atom_site_aniso_label
_atom_site_aniso_U_11
_atom_site_aniso_U_22
_atom_site_aniso_U_33
_atom_site_aniso_U_23
_atom_site_aniso_U_13
_atom_site_aniso_U_12
I1A 0.0521(2) 0.0699(2) 0.02993(19) 0.00148(14) -0.00205(16) -0.01471(14)
F1 0.086(2) 0.107(2) 0.0508(18) -0.0092(15) -0.0090(15) 0.0281(18)
F2 0.081(2) 0.128(2) 0.0470(18) -0.0404(19) 0.0075(15) -0.028(2)
F3 0.079(2) 0.156(3) 0.0275(17) 0.0090(18) -0.0076(15) -0.018(2)
F4 0.105(3) 0.093(2) 0.066(2) 0.0351(17) -0.0070(18) 0.0108(19)
F5 0.096(2) 0.0686(18) 0.0522(19) -0.0024(14) 0.0051(16) 0.0098(15)
C1 0.040(2) 0.069(3) 0.030(2) 0.001(2) -0.0009(19) -0.021(2)
C2 0.048(3) 0.064(3) 0.034(2) 0.0047(19) 0.000(2) -0.009(2)
C3 0.049(3) 0.095(4) 0.040(3) -0.025(2) 0.004(2) -0.025(3)
C4 0.052(3) 0.095(4) 0.021(2) 0.013(2) -0.001(2) -0.029(3)
C5 0.056(3) 0.080(3) 0.048(3) 0.025(2) -0.004(2) -0.007(2)
C6 0.064(3) 0.062(3) 0.044(3) 0.007(2) 0.007(2) -0.011(2)
I2A 0.0445(2) 0.05633(17) 0.02785(19) 0.00200(16) -0.00209(16) -0.00647(14)
F6A 0.070(3) 0.062(2) 0.046(3) -0.0156(19) 0.005(2) 0.0117(17)
F7A 0.101(4) 0.069(3) 0.074(4) 0.017(3) -0.036(3) 0.010(3)
F8A 0.069(3) 0.105(4) 0.034(3) 0.017(2) -0.007(2) -0.020(3)
F9A 0.080(3) 0.075(3) 0.059(3) -0.027(2) 0.001(2) 0.002(3)
F10A 0.086(2) 0.040(3) 0.059(2) -0.0058(19) -0.0070(19) 0.012(2)
C7A 0.036(2) 0.032(3) 0.034(2) 0.0048(19) 0.0019(18) -0.002(2)
C8A 0.041(2) 0.040(3) 0.039(2) -0.005(2) 0.004(2) -0.007(2)
C9A 0.048(3) 0.047(3) 0.041(3) 0.004(3) 0.002(3) -0.004(3)
C10A 0.047(3) 0.058(4) 0.036(3) 0.005(3) 0.001(3) -0.008(3)
C11A 0.043(3) 0.047(3) 0.043(3) 0.004(3) 0.009(3) -0.005(3)
C12A 0.042(2) 0.038(3) 0.037(2) -0.001(2) 0.0060(19) 0.001(2)
F6B 0.070(3) 0.062(2) 0.046(3) -0.0156(19) 0.005(2) 0.0117(17)
F7B 0.098(6) 0.068(5) 0.071(6) 0.005(4) -0.019(4) 0.023(4)
F8B 0.066(4) 0.099(5) 0.027(4) 0.018(3) -0.009(3) -0.006(4)
F9B 0.084(6) 0.084(5) 0.050(5) -0.018(4) 0.001(4) -0.017(5)
F10B 0.086(2) 0.040(3) 0.059(2) -0.0058(19) -0.0070(19) 0.012(2)
C7B 0.036(2) 0.032(3) 0.034(2) 0.0048(19) 0.0019(18) -0.002(2)
C8B 0.041(2) 0.040(3) 0.039(2) -0.005(2) 0.004(2) -0.007(2)
C9B 0.052(4) 0.050(4) 0.051(4) 0.005(4) -0.003(4) -0.005(4)
C10B 0.048(4) 0.057(4) 0.044(4) 0.010(4) -0.008(4) -0.011(4)
C11B 0.044(4) 0.051(4) 0.040(4) -0.002(4) 0.008(3) -0.006(4)
C12B 0.042(2) 0.038(3) 0.037(2) -0.001(2) 0.0060(19) 0.001(2)
N1A 0.042(3) 0.056(2) 0.029(2) -0.0046(17) 0.0017(19) 0.010(2)
N2A 0.055(3) 0.050(2) 0.0188(19) 0.0076(16) 0.0010(18) -0.008(2)
C13A 0.040(3) 0.068(3) 0.037(3) 0.007(2) -0.005(2) 0.000(3)
C14A 0.052(3) 0.071(3) 0.027(3) 0.008(2) 0.012(3) -0.004(3)
C15A 0.056(4) 0.056(3) 0.034(3) 0.007(3) 0.002(3) 0.006(3)
C16A 0.058(4) 0.074(4) 0.037(4) 0.003(3) 0.004(3) 0.022(3)
C17A 0.055(4) 0.061(3) 0.040(3) 0.002(3) -0.005(3) 0.000(3)
C18A 0.079(4) 0.052(3) 0.031(3) 0.000(2) -0.004(3) -0.014(3)
N1B 0.042(3) 0.056(2) 0.029(2) -0.0046(17) 0.0017(19) 0.010(2)
N2B 0.055(3) 0.050(2) 0.0188(19) 0.0076(16) 0.0010(18) -0.008(2)
C13B 0.041(6) 0.072(7) 0.048(7) 0.000(6) -0.003(6) 0.005(6)
C14B 0.051(7) 0.065(7) 0.017(6) 0.000(5) 0.002(5) -0.002(6)
C15B 0.067(7) 0.063(7) 0.024(6) -0.015(5) 0.008(6) 0.001(6)
C16B 0.050(7) 0.055(6) 0.032(6) 0.007(6) -0.007(6) 0.012(6)
C17B 0.055(7) 0.069(7) 0.042(7) 0.005(6) -0.002(6) 0.011(6)
C18B 0.058(7) 0.063(7) 0.032(6) 0.000(6) 0.004(6) -0.006(6)
I1C 0.0522(2) 0.0639(2) 0.0291(2) 0.00524(14) -0.00276(17) -0.01213(14)
F1C 0.089(2) 0.078(2) 0.062(4) 0.014(3) -0.006(3) 0.0132(18)
F2C 0.095(5) 0.101(4) 0.068(5) 0.041(4) -0.007(4) -0.001(4)
F3C 0.084(5) 0.107(5) 0.031(3) 0.023(3) -0.008(3) -0.026(4)
F4C 0.079(4) 0.069(4) 0.030(3) -0.006(3) 0.007(3) -0.017(4)
F5C 0.0637(18) 0.058(3) 0.048(3) 0.004(2) 0.0095(18) -0.0059(19)
C1C 0.048(2) 0.054(2) 0.0222(19) -0.0001(16) -0.0026(17) -0.0098(17)
C2C 0.055(2) 0.061(2) 0.024(2) 0.006(2) -0.004(2) -0.010(2)
C3C 0.051(3) 0.068(3) 0.035(3) 0.013(3) -0.006(3) -0.010(3)
C4C 0.053(3) 0.074(4) 0.024(3) 0.012(3) -0.008(3) -0.019(3)
C5C 0.055(3) 0.068(4) 0.031(3) 0.006(3) -0.004(3) -0.015(3)
C6C 0.050(2) 0.059(3) 0.036(2) 0.003(2) -0.0044(18) -0.009(2)
F1D 0.089(2) 0.078(2) 0.062(4) 0.014(3) -0.006(3) 0.0132(18)
F2D 0.069(4) 0.098(4) 0.075(5) 0.050(4) -0.011(3) 0.007(3)
F3D 0.073(4) 0.115(5) 0.033(3) 0.026(3) -0.016(3) -0.036(4)
F4D 0.083(4) 0.086(5) 0.032(3) -0.017(3) 0.018(3) -0.019(4)
F5D 0.0637(18) 0.058(3) 0.048(3) 0.004(2) 0.0095(18) -0.0059(19)
C1D 0.048(2) 0.054(2) 0.0222(19) -0.0001(16) -0.0026(17) -0.0098(17)
C2D 0.055(2) 0.061(2) 0.024(2) 0.006(2) -0.004(2) -0.010(2)
C3D 0.049(3) 0.064(3) 0.034(3) 0.012(3) -0.004(3) -0.015(3)
C4D 0.053(3) 0.075(4) 0.024(3) 0.012(3) -0.011(3) -0.022(3)
C5D 0.053(3) 0.066(4) 0.027(3) 0.006(3) 0.000(3) -0.015(3)
C6D 0.050(2) 0.059(3) 0.036(2) 0.003(2) -0.0044(18) -0.009(2)
I2C 0.0483(3) 0.05443(16) 0.02799(19) 0.00326(16) -0.00209(17) -0.00921(15)
F6C 0.069(2) 0.073(4) 0.050(3) -0.002(2) 0.008(2) -0.007(3)
F7C 0.095(4) 0.114(5) 0.044(4) -0.024(4) 0.013(3) -0.023(4)
F8C 0.081(4) 0.111(5) 0.033(3) 0.024(3) -0.013(3) -0.035(4)
F9C 0.080(4) 0.077(5) 0.088(5) 0.013(3) -0.036(4) 0.023(3)
F10C 0.086(3) 0.0713(18) 0.049(4) -0.010(2) 0.015(3) 0.0228(19)
C7C 0.050(3) 0.064(2) 0.028(2) 0.0088(19) 0.003(2) -0.012(2)
C8C 0.051(3) 0.073(3) 0.037(2) 0.016(2) 0.003(2) -0.016(3)
C9C 0.049(3) 0.075(4) 0.027(3) 0.003(3) 0.010(3) -0.024(3)
C10C 0.051(3) 0.075(4) 0.034(3) 0.015(3) -0.004(3) -0.018(4)
C11C 0.051(3) 0.066(4) 0.045(3) 0.012(3) -0.017(3) -0.004(3)
C12C 0.055(3) 0.063(2) 0.034(2) 0.007(2) -0.002(2) -0.006(2)
F6D 0.069(2) 0.073(4) 0.050(3) -0.002(2) 0.008(2) -0.007(3)
F7D 0.098(5) 0.113(5) 0.034(4) -0.006(3) 0.009(3) -0.021(5)
F8D 0.075(4) 0.115(5) 0.035(3) 0.020(3) 0.005(3) -0.036(4)
F9D 0.095(5) 0.083(5) 0.083(5) 0.016(4) -0.021(4) -0.004(4)
F10D 0.086(3) 0.0713(18) 0.049(4) -0.010(2) 0.015(3) 0.0228(19)
C7D 0.050(3) 0.064(2) 0.028(2) 0.0088(19) 0.003(2) -0.012(2)
C8D 0.051(3) 0.073(3) 0.037(2) 0.016(2) 0.003(2) -0.016(3)
C9D 0.051(3) 0.079(4) 0.030(3) 0.006(3) 0.007(3) -0.023(3)
C10D 0.052(3) 0.076(4) 0.032(3) 0.014(3) 0.001(3) -0.019(4)
C11D 0.052(3) 0.070(4) 0.040(3) 0.011(3) -0.011(3) -0.006(3)
C12D 0.055(3) 0.063(2) 0.034(2) 0.007(2) -0.002(2) -0.006(2)
N1C 0.041(2) 0.057(2) 0.032(2) 0.0010(18) -0.0007(18) 0.0144(19)
N2C 0.046(2) 0.044(2) 0.030(2) 0.0103(16) -0.0003(18) -0.0054(17)
C13C 0.038(3) 0.086(4) 0.038(3) -0.001(3) -0.010(3) 0.007(3)
C14C 0.049(4) 0.071(4) 0.041(3) 0.002(3) -0.003(3) 0.000(3)
C15C 0.061(4) 0.050(3) 0.035(3) 0.008(2) 0.001(3) -0.004(3)
C16C 0.057(4) 0.044(3) 0.036(3) -0.002(2) 0.002(3) 0.002(3)
C17C 0.055(4) 0.058(3) 0.046(4) -0.006(3) 0.000(3) 0.023(3)
C18C 0.068(4) 0.061(4) 0.036(3) -0.010(3) 0.009(3) 0.014(3)
N1D 0.041(2) 0.057(2) 0.032(2) 0.0010(18) -0.0007(18) 0.0144(19)
N2D 0.046(2) 0.044(2) 0.030(2) 0.0103(16) -0.0003(18) -0.0054(17)
C13D 0.044(6) 0.062(7) 0.031(6) 0.014(5) -0.009(5) 0.016(6)
C14D 0.047(6) 0.074(7) 0.021(6) 0.018(5) 0.001(5) -0.006(6)
C15D 0.054(7) 0.056(6) 0.028(6) -0.001(5) 0.014(5) 0.008(6)
C16D 0.053(7) 0.066(7) 0.031(7) -0.005(6) -0.007(6) 0.016(6)
C17D 0.045(7) 0.067(7) 0.048(7) -0.003(6) 0.003(6) 0.023(6)
C18D 0.055(7) 0.066(7) 0.053(7) 0.002(6) 0.012(6) 0.007(6)

loop_
_atom_type_symbol
_atom_type_description
_atom_type_scat_dispersion_real
_atom_type_scat_dispersion_imag
_atom_type_scat_source
C C 0.0033 0.0016 'International Tables Vol C Tables 4.2.6.8 and 6.1.1.4'
H H 0.0000 0.0000 'International Tables Vol C Tables 4.2.6.8 and 6.1.1.4'
N N 0.0061 0.0033 'International Tables Vol C Tables 4.2.6.8 and 6.1.1.4'
F F 0.0171 0.0103 'International Tables Vol C Tables 4.2.6.8 and 6.1.1.4'
I I -0.4742 1.8119 'International Tables Vol C Tables 4.2.6.8 and 6.1.1.4'

loop_
_geom_angle_atom_site_label_1
_geom_angle_atom_site_label_2
_geom_angle_atom_site_label_3
_geom_angle
C6 C1 C2 115.8(5)
C6 C1 I1A 124.5(4)
C2 C1 I1A 119.6(4)
F1 C2 C1 119.7(5)
F1 C2 C3 117.2(5)
C1 C2 C3 122.6(5)
C4 C3 F2 119.5(5)
C4 C3 C2 119.2(5)
F2 C3 C2 121.3(5)
C3 C4 F3 119.4(5)
C3 C4 C5 117.2(5)
F3 C4 C5 123.3(5)
F4 C5 C6 123.7(5)
F4 C5 C4 114.7(5)
C6 C5 C4 121.6(5)
F5 C6 C1 120.5(5)
F5 C6 C5 115.9(5)
C1 C6 C5 123.5(5)
C12A C7A C8A 117.8(5)
C12A C7A I2A 124.3(4)
C8A C7A I2A 117.9(4)
C9A C8A F6A 119.2(5)
C9A C8A C7A 120.8(5)
F6A C8A C7A 120.0(5)
C10A C9A F7A 126.5(6)
C10A C9A C8A 116.5(6)
F7A C9A C8A 116.8(6)
C9A C10A F8A 118.2(7)
C9A C10A C11A 124.7(6)
F8A C10A C11A 117.0(6)
F9A C11A C12A 118.0(6)
F9A C11A C10A 123.5(6)
C12A C11A C10A 118.4(6)
F10A C12A C7A 120.3(5)
F10A C12A C11A 117.6(6)
C7A C12A C11A 121.6(6)
C12B C7B C8B 117.6(6)
C12B C7B I2A 121.7(5)
C8B C7B I2A 120.6(5)
C9B C8B F6B 119.2(7)
C9B C8B C7B 120.4(6)
F6B C8B C7B 119.8(6)
C10B C9B F7B 126.9(7)
C10B C9B C8B 116.6(7)
F7B C9B C8B 116.4(7)
C9B C10B F8B 118.5(8)
C9B C10B C11B 125.1(7)
F8B C10B C11B 116.4(7)
F9B C11B C12B 118.2(7)
F9B C11B C10B 124.0(7)
C12B C11B C10B 117.7(7)
F10B C12B C7B 119.8(7)
F10B C12B C11B 117.3(7)
C7B C12B C11B 122.2(7)
C17A N1A C13A 107.9(5)
C17A N1A C16A 108.8(6)
C13A N1A C16A 105.7(5)
C14A N2A C15A 110.2(6)
C14A N2A C18A 111.7(6)
C15A N2A C18A 106.7(6)
N1A C13A C14A 111.1(5)
N1A C13A H13A 109.4
C14A C13A H13A 109.4
N1A C13A H13B 109.4
C14A C13A H13B 109.4
H13A C13A H13B 108.0
N2A C14A C13A 109.4(5)
N2A C14A H14A 109.8
C13A C14A H14A 109.8
N2A C14A H14B 109.8
C13A C14A H14B 109.8
H14A C14A H14B 108.2
N2A C15A C16A 112.2(5)
N2A C15A H15A 109.2
C16A C15A H15A 109.2
N2A C15A H15B 109.2
C16A C15A H15B 109.2
H15A C15A H15B 107.9
N1A C16A C15A 108.7(5)
N1A C16A H16A 110.0
C15A C16A H16A 110.0
N1A C16A H16B 110.0
C15A C16A H16B 110.0
H16A C16A H16B 108.3
N1A C17A C18A 112.8(5)
N1A C17A H17A 109.0
C18A C17A H17A 109.0
N1A C17A H17B 109.0
C18A C17A H17B 109.0
H17A C17A H17B 107.8
N2A C18A C17A 107.8(5)
N2A C18A H18A 110.2
C17A C18A H18A 110.2
N2A C18A H18B 110.2
C17A C18A H18B 110.2
H18A C18A H18B 108.5
C17B N1B C13B 106.5(10)
C17B N1B C16B 110.4(11)
C13B N1B C16B 106.2(10)
C14B N2B C15B 112.2(11)
C14B N2B C18B 109.8(11)
C15B N2B C18B 107.1(11)
N1B C13B C14B 110.3(9)
N1B C13B H13C 109.6
C14B C13B H13C 109.6
N1B C13B H13D 109.6
C14B C13B H13D 109.6
H13C C13B H13D 108.1
N2B C14B C13B 109.1(9)
N2B C14B H14C 109.9
C13B C14B H14C 109.9
N2B C14B H14D 109.9
C13B C14B H14D 109.9
H14C C14B H14D 108.3
N2B C15B C16B 111.6(9)
N2B C15B H15C 109.3
C16B C15B H15C 109.3
N2B C15B H15D 109.3
C16B C15B H15D 109.3
H15C C15B H15D 108.0
N1B C16B C15B 108.6(9)
N1B C16B H16C 110.0
C15B C16B H16C 110.0
N1B C16B H16D 110.0
C15B C16B H16D 110.0
H16C C16B H16D 108.4
N1B C17B C18B 112.4(9)
N1B C17B H17C 109.1
C18B C17B H17C 109.1
N1B C17B H17D 109.1
C18B C17B H17D 109.1
H17C C17B H17D 107.9
N2B C18B C17B 107.3(9)
N2B C18B H18C 110.2
C17B C18B H18C 110.2
N2B C18B H18D 110.2
C17B C18B H18D 110.2
H18C C18B H18D 108.5
C2C C1C C6C 117.7(7)
C2C C1C I1C 124.5(6)
C6C C1C I1C 117.1(5)
F1C C2C C1C 122.5(7)
F1C C2C C3C 116.6(7)
C1C C2C C3C 119.8(7)
F2C C3C C2C 121.7(8)
F2C C3C C4C 116.7(7)
C2C C3C C4C 121.6(7)
F3C C4C C5C 120.8(8)
F3C C4C C3C 120.3(8)
C5C C4C C3C 118.8(7)
F4C C5C C4C 119.1(7)
F4C C5C C6C 122.6(8)
C4C C5C C6C 117.6(7)
F5C C6C C1C 119.7(7)
F5C C6C C5C 116.5(7)
C1C C6C C5C 123.3(7)
C2D C1D C6D 118.0(7)
C2D C1D I1C 120.2(6)
C6D C1D I1C 121.8(6)
F1D C2D C1D 122.3(7)
F1D C2D C3D 117.0(7)
C1D C2D C3D 120.6(7)
F2D C3D C2D 121.6(7)
F2D C3D C4D 116.6(7)
C2D C3D C4D 121.8(7)
F3D C4D C5D 120.9(8)
F3D C4D C3D 120.9(7)
C5D C4D C3D 118.1(7)
F4D C5D C4D 119.9(7)
F4D C5D C6D 121.3(8)
C4D C5D C6D 118.6(7)
F5D C6D C1D 119.7(7)
F5D C6D C5D 117.3(7)
C1D C6D C5D 122.9(7)
C8C C7C C12C 114.4(7)
C8C C7C I2C 124.7(6)
C12C C7C I2C 120.5(6)
C9C C8C C7C 126.2(8)
C9C C8C F6C 115.5(8)
C7C C8C F6C 118.0(7)
C8C C9C F7C 122.7(9)
C8C C9C C10C 116.6(8)
F7C C9C C10C 120.5(8)
C11C C10C F8C 119.3(8)
C11C C10C C9C 122.6(7)
F8C C10C C9C 117.7(8)
C10C C11C F9C 124.3(8)
C10C C11C C12C 118.4(8)
F9C C11C C12C 117.1(8)
F10C C12C C7C 119.4(7)
F10C C12C C11C 119.3(7)
C7C C12C C11C 121.3(7)
C8D C7D C12D 115.1(8)
C8D C7D I2C 120.7(6)
C12D C7D I2C 124.2(6)
C9D C8D C7D 126.1(9)
C9D C8D F6D 113.1(8)
C7D C8D F6D 120.0(8)
C8D C9D F7D 121.8(9)
C8D C9D C10D 116.7(8)
F7D C9D C10D 121.5(8)
C11D C10D F8D 119.9(9)
C11D C10D C9D 122.9(8)
F8D C10D C9D 116.9(9)
C10D C11D F9D 124.9(8)
C10D C11D C12D 118.3(8)
F9D C11D C12D 116.4(9)
F10D C12D C7D 119.0(7)
F10D C12D C11D 120.2(8)
C7D C12D C11D 120.8(8)
C17C N1C C13C 107.8(6)
C17C N1C C16C 109.9(6)
C13C N1C C16C 107.7(6)
C18C N2C C14C 110.4(6)
C18C N2C C15C 108.6(6)
C14C N2C C15C 110.4(6)
N1C C13C C14C 109.5(6)
N1C C13C H13E 109.8
C14C C13C H13E 109.8
N1C C13C H13F 109.8
C14C C13C H13F 109.8
H13E C13C H13F 108.2
N2C C14C C13C 109.8(5)
N2C C14C H14E 109.7
C13C C14C H14E 109.7
N2C C14C H14F 109.7
C13C C14C H14F 109.7
H14E C14C H14F 108.2
N2C C15C C16C 108.3(5)
N2C C15C H15E 110.0
C16C C15C H15E 110.0
N2C C15C H15F 110.0
C16C C15C H15F 110.0
H15E C15C H15F 108.4
N1C C16C C15C 110.7(5)
N1C C16C H16E 109.5
C15C C16C H16E 109.5
N1C C16C H16F 109.5
C15C C16C H16F 109.5
H16E C16C H16F 108.1
N1C C17C C18C 108.9(5)
N1C C17C H17E 109.9
C18C C17C H17E 109.9
N1C C17C H17F 109.9
C18C C17C H17F 109.9
H17E C17C H17F 108.3
N2C C18C C17C 111.2(5)
N2C C18C H18E 109.4
C17C C18C H18E 109.4
N2C C18C H18F 109.4
C17C C18C H18F 109.4
H18E C18C H18F 108.0
C17D N1D C13D 108.7(11)
C17D N1D C16D 111.9(11)
C13D N1D C16D 106.1(11)
C18D N2D C14D 111.2(12)
C18D N2D C15D 107.8(12)
C14D N2D C15D 111.0(12)
N1D C13D C14D 107.9(9)
N1D C13D H13G 110.1
C14D C13D H13G 110.1
N1D C13D H13H 110.1
C14D C13D H13H 110.1
H13G C13D H13H 108.4
N2D C14D C13D 110.4(9)
N2D C14D H14G 109.6
C13D C14D H14G 109.6
N2D C14D H14H 109.6
C13D C14D H14H 109.6
H14G C14D H14H 108.1
N2D C15D C16D 106.9(9)
N2D C15D H15G 110.3
C16D C15D H15G 110.3
N2D C15D H15H 110.3
C16D C15D H15H 110.3
H15G C15D H15H 108.6
N1D C16D C15D 110.9(9)
N1D C16D H16G 109.5
C15D C16D H16G 109.5
N1D C16D H16H 109.5
C15D C16D H16H 109.5
H16G C16D H16H 108.0
N1D C17D C18D 107.9(9)
N1D C17D H17G 110.1
C18D C17D H17G 110.1
N1D C17D H17H 110.1
C18D C17D H17H 110.1
H17G C17D H17H 108.4
N2D C18D C17D 111.3(9)
N2D C18D H18G 109.4
C17D C18D H18G 109.4
N2D C18D H18H 109.4
C17D C18D H18H 109.4
H18G C18D H18H 108.0

loop_
_geom_bond_atom_site_label_1
_geom_bond_atom_site_label_2
_geom_bond_distance
I1A C1 2.107(5)
F1 C2 1.365(6)
F2 C3 1.352(6)
F3 C4 1.350(6)
F4 C5 1.344(6)
F5 C6 1.283(6)
C1 C6 1.321(7)
C1 C2 1.375(7)
C2 C3 1.406(7)
C3 C4 1.347(7)
C4 C5 1.385(7)
C5 C6 1.350(7)
I2A C7A 2.125(6)
I2A C7B 2.165(7)
F6A C8A 1.411(7)
F7A C9A 1.337(8)
F8A C10A 1.362(7)
F9A C11A 1.345(8)
F10A C12A 1.334(7)
C7A C12A 1.348(8)
C7A C8A 1.434(7)
C8A C9A 1.404(8)
C9A C10A 1.310(9)
C10A C11A 1.389(9)
C11A C12A 1.352(8)
F6B C8B 1.409(7)
F7B C9B 1.340(8)
F8B C10B 1.361(8)
F9B C11B 1.345(8)
F10B C12B 1.333(7)
C7B C12B 1.347(8)
C7B C8B 1.436(8)
C8B C9B 1.404(8)
C9B C10B 1.309(10)
C10B C11B 1.390(10)
C11B C12B 1.352(8)
N1A C17A 1.454(8)
N1A C13A 1.489(9)
N1A C16A 1.502(9)
N2A C14A 1.434(9)
N2A C15A 1.455(9)
N2A C18A 1.460(9)
C13A C14A 1.545(6)
C13A H13A 0.9800
C13A H13B 0.9800
C14A H14A 0.9800
C14A H14B 0.9800
C15A C16A 1.530(6)
C15A H15A 0.9800
C15A H15B 0.9800
C16A H16A 0.9800
C16A H16B 0.9800
C17A C18A 1.548(6)
C17A H17A 0.9800
C17A H17B 0.9800
C18A H18A 0.9800
C18A H18B 0.9800
N1B C17B 1.456(12)
N1B C13B 1.492(13)
N1B C16B 1.499(13)
N2B C14B 1.435(13)
N2B C15B 1.456(13)
N2B C18B 1.462(13)
C13B C14B 1.549(9)
C13B H13C 0.9800
C13B H13D 0.9800
C14B H14C 0.9800
C14B H14D 0.9800
C15B C16B 1.536(9)
C15B H15C 0.9800
C15B H15D 0.9800
C16B H16C 0.9800
C16B H16D 0.9800
C17B C18B 1.545(9)
C17B H17C 0.9800
C17B H17D 0.9800
C18B H18C 0.9800
C18B H18D 0.9800
I1C C1D 2.104(8)
I1C C1C 2.141(8)
F1C C2C 1.292(8)
F2C C3C 1.335(8)
F3C C4C 1.341(8)
F4C C5C 1.336(9)
F5C C6C 1.374(8)
C1C C2C 1.332(9)
C1C C6C 1.401(9)
C2C C3C 1.391(9)
C3C C4C 1.425(10)
C4C C5C 1.346(10)
C5C C6C 1.410(9)
F1D C2D 1.293(8)
F2D C3D 1.340(8)
F3D C4D 1.341(8)
F4D C5D 1.333(9)
F5D C6D 1.372(8)
C1D C2D 1.332(9)
C1D C6D 1.399(9)
C2D C3D 1.385(8)
C3D C4D 1.426(10)
C4D C5D 1.347(10)
C5D C6D 1.408(9)
I2C C7D 2.118(9)
I2C C7C 2.127(9)
F6C C8C 1.363(9)
F7C C9C 1.337(9)
F8C C10C 1.350(8)
F9C C11C 1.329(9)
F10C C12C 1.367(8)
C7C C8C 1.360(10)
C7C C12C 1.399(9)
C8C C9C 1.322(9)
C9C C10C 1.400(11)
C10C C11C 1.298(11)
C11C C12C 1.415(9)
F6D C8D 1.369(9)
F7D C9D 1.340(9)
F8D C10D 1.348(9)
F9D C11D 1.330(9)
F10D C12D 1.372(9)
C7D C8D 1.360(10)
C7D C12D 1.402(9)
C8D C9D 1.320(10)
C9D C10D 1.405(11)
C10D C11D 1.301(11)
C11D C12D 1.422(9)
N1C C17C 1.476(10)
N1C C13C 1.496(10)
N1C C16C 1.504(9)
N2C C18C 1.446(10)
N2C C14C 1.459(11)
N2C C15C 1.473(9)
C13C C14C 1.556(6)
C13C H13E 0.9800
C13C H13F 0.9800
C14C H14E 0.9800
C14C H14F 0.9800
C15C C16C 1.553(6)
C15C H15E 0.9800
C15C H15F 0.9800
C16C H16E 0.9800
C16C H16F 0.9800
C17C C18C 1.549(6)
C17C H17E 0.9800
C17C H17F 0.9800
C18C H18E 0.9800
C18C H18F 0.9800
N1D C17D 1.478(14)
N1D C13D 1.502(14)
N1D C16D 1.506(14)
N2D C18D 1.444(14)
N2D C14D 1.458(15)
N2D C15D 1.479(14)
C13D C14D 1.562(9)
C13D H13G 0.9800
C13D H13H 0.9800
C14D H14G 0.9800
C14D H14H 0.9800
C15D C16D 1.551(9)
C15D H15G 0.9800
C15D H15H 0.9800
C16D H16G 0.9800
C16D H16H 0.9800
C17D C18D 1.557(10)
C17D H17G 0.9800
C17D H17H 0.9800
C18D H18G 0.9800
C18D H18H 0.9800

loop_
_geom_torsion_atom_site_label_1
_geom_torsion_atom_site_label_2
_geom_torsion_atom_site_label_3
_geom_torsion_atom_site_label_4
_geom_torsion
C6 C1 C2 F1 -176.0(5)
I1A C1 C2 F1 8.0(7)
C6 C1 C2 C3 -4.3(8)
I1A C1 C2 C3 179.7(4)
F1 C2 C3 C4 173.5(5)
C1 C2 C3 C4 1.6(8)
F1 C2 C3 F2 -7.4(8)
C1 C2 C3 F2 -179.3(5)
F2 C3 C4 F3 0.5(8)
C2 C3 C4 F3 179.6(5)
F2 C3 C4 C5 -178.0(5)
C2 C3 C4 C5 1.0(8)
C3 C4 C5 F4 -179.7(5)
F3 C4 C5 F4 1.9(8)
C3 C4 C5 C6 -1.0(8)
F3 C4 C5 C6 -179.4(5)
C2 C1 C6 F5 -178.9(5)
I1A C1 C6 F5 -3.0(8)
C2 C1 C6 C5 4.4(9)
I1A C1 C6 C5 -179.7(4)
F4 C5 C6 F5 -0.2(8)
C4 C5 C6 F5 -178.8(5)
F4 C5 C6 C1 176.6(5)
C4 C5 C6 C1 -2.0(9)
C7B I2A C7A C12A 175(4)
C7B I2A C7A C8A -5(3)
C12A C7A C8A C9A -0.8(11)
I2A C7A C8A C9A 179.1(6)
C12A C7A C8A F6A 179.7(7)
I2A C7A C8A F6A -0.4(10)
F6A C8A C9A C10A -178.6(7)
C7A C8A C9A C10A 1.9(12)
F6A C8A C9A F7A -3.9(11)
C7A C8A C9A F7A 176.6(7)
F7A C9A C10A F8A 4.1(13)
C8A C9A C10A F8A 178.2(7)
F7A C9A C10A C11A -173.7(8)
C8A C9A C10A C11A 0.5(13)
C9A C10A C11A F9A 178.6(8)
F8A C10A C11A F9A 0.8(11)
C9A C10A C11A C12A -3.8(13)
F8A C10A C11A C12A 178.4(7)
C8A C7A C12A F10A -174.8(7)
I2A C7A C12A F10A 5.3(11)
C8A C7A C12A C11A -2.7(12)
I2A C7A C12A C11A 177.5(6)
F9A C11A C12A F10A -5.1(11)
C10A C11A C12A F10A 177.2(7)
F9A C11A C12A C7A -177.4(7)
C10A C11A C12A C7A 4.9(12)
C7A I2A C7B C12B -11(2)
C7A I2A C7B C8B 172(4)
C12B C7B C8B C9B 5(2)
I2A C7B C8B C9B -177.8(11)
C12B C7B C8B F6B 176.0(13)
I2A C7B C8B F6B -6.5(18)
F6B C8B C9B C10B -175.4(13)
C7B C8B C9B C10B -4(2)
F6B C8B C9B F7B 7.6(19)
C7B C8B C9B F7B 179.0(13)
F7B C9B C10B F8B -2(2)
C8B C9B C10B F8B -178.6(12)
F7B C9B C10B C11B -179.5(14)
C8B C9B C10B C11B 4(2)
C9B C10B C11B F9B 179.2(14)
F8B C10B C11B F9B 2(2)
C9B C10B C11B C12B -4(2)
F8B C10B C11B C12B 178.3(12)
C8B C7B C12B F10B -175.1(13)
I2A C7B C12B F10B 7.4(19)
C8B C7B C12B C11B -5(2)
I2A C7B C12B C11B 177.5(11)
F9B C11B C12B F10B -8.2(19)
C10B C11B C12B F10B 175.0(13)
F9B C11B C12B C7B -178.5(13)
C10B C11B C12B C7B 5(2)
C17A N1A C13A C14A 53.2(7)
C16A N1A C13A C14A -63.0(7)
C15A N2A C14A C13A 55.5(7)
C18A N2A C14A C13A -62.9(7)
N1A C13A C14A N2A 5.7(7)
C14A N2A C15A C16A -59.7(8)
C18A N2A C15A C16A 61.7(7)
C17A N1A C16A C15A -56.8(8)
C13A N1A C16A C15A 58.8(7)
N2A C15A C16A N1A -0.3(9)
C13A N1A C17A C18A -60.3(7)
C16A N1A C17A C18A 53.9(8)
C14A N2A C18A C17A 56.0(8)
C15A N2A C18A C17A -64.4(7)
N1A C17A C18A N2A 6.8(9)
C17B N1B C13B C14B 51.6(15)
C16B N1B C13B C14B -66.0(14)
C15B N2B C14B C13B 51.9(15)
C18B N2B C14B C13B -67.1(15)
N1B C13B C14B N2B 10.7(18)
C14B N2B C15B C16B -59.9(16)
C18B N2B C15B C16B 60.7(16)
C17B N1B C16B C15B -57.1(16)
C13B N1B C16B C15B 58.0(15)
N2B C15B C16B N1B 1.6(19)
C13B N1B C17B C18B -64.4(16)
C16B N1B C17B C18B 50.5(17)
C14B N2B C18B C17B 54.9(15)
C15B N2B C18B C17B -67.2(15)
N1B C17B C18B N2B 11.3(19)
C1D I1C C1C C2C -8(14)
C1D I1C C1C C6C 162(16)
C6C C1C C2C F1C 179.6(15)
I1C C1C C2C F1C -10(2)
C6C C1C C2C C3C 12(2)
I1C C1C C2C C3C -177.5(11)
F1C C2C C3C F2C 2(2)
C1C C2C C3C F2C 170.6(14)
F1C C2C C3C C4C -177.0(13)
C1C C2C C3C C4C -9(2)
F2C C3C C4C F3C 2.4(18)
C2C C3C C4C F3C -178.4(13)
F2C C3C C4C C5C -175.7(12)
C2C C3C C4C C5C 4(2)
F3C C4C C5C F4C 8.9(19)
C3C C4C C5C F4C -173.1(11)
F3C C4C C5C C6C 179.6(12)
C3C C4C C5C C6C -2.4(19)
C2C C1C C6C F5C 177.1(14)
I1C C1C C6C F5C 5.8(19)
C2C C1C C6C C5C -11(2)
I1C C1C C6C C5C 177.5(11)
F4C C5C C6C F5C -11.4(19)
C4C C5C C6C F5C 178.3(12)
F4C C5C C6C C1C 176.7(14)
C4C C5C C6C C1C 6(2)
C1C I1C C1D C2D 168(16)
C1C I1C C1D C6D -10(14)
C6D C1D C2D F1D -176.9(16)
I1C C1D C2D F1D 5(2)
C6D C1D C2D C3D -2(2)
I1C C1D C2D C3D 179.8(11)
F1D C2D C3D F2D 0(2)
C1D C2D C3D F2D -175.9(14)
F1D C2D C3D C4D 176.9(13)
C1D C2D C3D C4D 1(2)
F2D C3D C4D F3D -5.8(17)
C2D C3D C4D F3D 176.7(12)
F2D C3D C4D C5D 176.5(11)
C2D C3D C4D C5D -1.0(19)
F3D C4D C5D F4D -0.8(19)
C3D C4D C5D F4D 176.9(11)
F3D C4D C5D C6D -176.8(12)
C3D C4D C5D C6D 0.9(19)
C2D C1D C6D F5D -174.5(14)
I1C C1D C6D F5D 4(2)
C2D C1D C6D C5D 2(2)
I1C C1D C6D C5D -179.8(11)
F4D C5D C6D F5D -1.0(19)
C4D C5D C6D F5D 174.9(12)
F4D C5D C6D C1D -177.2(14)
C4D C5D C6D C1D -1(2)
C7D I2C C7C C8C 4(12)
C7D I2C C7C C12C -169(14)
C12C C7C C8C C9C -6(2)
I2C C7C C8C C9C -179.5(12)
C12C C7C C8C F6C -178.8(14)
I2C C7C C8C F6C 8(2)
C7C C8C C9C F7C -175.9(15)
F6C C8C C9C F7C -3.1(18)
C7C C8C C9C C10C 8(2)
F6C C8C C9C C10C -179.2(11)
C8C C9C C10C C11C -7.0(18)
F7C C9C C10C C11C 176.8(12)
C8C C9C C10C F8C -178.9(11)
F7C C9C C10C F8C 4.8(16)
F8C C10C C11C F9C -8.8(19)
C9C C10C C11C F9C 179.4(12)
F8C C10C C11C C12C 176.3(12)
C9C C10C C11C C12C 4.5(19)
C8C C7C C12C F10C 179.9(15)
I2C C7C C12C F10C -6(2)
C8C C7C C12C C11C 3(2)
I2C C7C C12C C11C 176.7(12)
C10C C11C C12C F10C -179.4(13)
F9C C11C C12C F10C 5(2)
C10C C11C C12C C7C -3(2)
F9C C11C C12C C7C -177.8(15)
C7C I2C C7D C8D -166(14)
C7C I2C C7D C12D 14(12)
C12D C7D C8D C9D -4(3)
I2C C7D C8D C9D 176.5(13)
C12D C7D C8D F6D -172.9(15)
I2C C7D C8D F6D 8(2)
C7D C8D C9D F7D -177.1(16)
F6D C8D C9D F7D -7.4(19)
C7D C8D C9D C10D 1(2)
F6D C8D C9D C10D 170.7(12)
C8D C9D C10D C11D 3.0(19)
F7D C9D C10D C11D -178.9(13)
C8D C9D C10D F8D 177.0(12)
F7D C9D C10D F8D -4.9(17)
F8D C10D C11D F9D 10(2)
C9D C10D C11D F9D -176.3(13)
F8D C10D C11D C12D -177.4(13)
C9D C10D C11D C12D -4(2)
C8D C7D C12D F10D -179.6(16)
I2C C7D C12D F10D 0(3)
C8D C7D C12D C11D 3(3)
I2C C7D C12D C11D -177.4(13)
C10D C11D C12D F10D -176.8(14)
F9D C11D C12D F10D -3(2)
C10D C11D C12D C7D 0(2)
F9D C11D C12D C7D 173.7(16)
C17C N1C C13C C14C -60.6(7)
C16C N1C C13C C14C 58.0(7)
C18C N2C C14C C13C 58.1(8)
C15C N2C C14C C13C -62.0(7)
N1C C13C C14C N2C 1.3(8)
C18C N2C C15C C16C -62.0(8)
C14C N2C C15C C16C 59.3(7)
C17C N1C C16C C15C 56.6(7)
C13C N1C C16C C15C -60.7(7)
N2C C15C C16C N1C 2.6(8)
C13C N1C C17C C18C 61.2(8)
C16C N1C C17C C18C -56.0(8)
C14C N2C C18C C17C -58.0(8)
C15C N2C C18C C17C 63.3(8)
N1C C17C C18C N2C -2.8(9)
C17D N1D C13D C14D -64.5(14)
C16D N1D C13D C14D 56.0(14)
C18D N2D C14D C13D 54.6(16)
C15D N2D C14D C13D -65.4(15)
N1D C13D C14D N2D 6.6(17)
C18D N2D C15D C16D -68.7(15)
C14D N2D C15D C16D 53.4(15)
C17D N1D C16D C15D 50.0(16)
C13D N1D C16D C15D -68.4(15)
N2D C15D C16D N1D 12.4(18)
C13D N1D C17D C18D 59.9(16)
C16D N1D C17D C18D -56.9(16)
C14D N2D C18D C17D -59.7(17)
C15D N2D C18D C17D 62.2(16)
N1D C17D C18D N2D 1(2)
